data_2239091
loop_
_publ_author_name
'Paprocka, Renata'
'Modzelewska-Banachiewicz, Bo\.zena'
'Gzella, Andrzej K.'

_publ_section_title
;
 2-{[5-(Pyridin-4-yl)-4-<i>p</i>-tolyl-4<i>H</i>-1,2,4-triazol-3-yl]methyl}acrylic
 acid hemihydrate
;
_journal_issue 1
_journal_name_full 'Acta Crystallographica Section E'
_journal_page_first o95
_journal_page_last o96
_journal_paper_doi 10.1107/S1600536813034077
_journal_volume 70
_journal_year 2014
_chemical_formula_iupac '2C18 H16 N4 O2, H2 O'
_chemical_formula_moiety '2(C18 H16 N4 O2), H2 O'
_chemical_formula_sum 'C18 H17 N4 O2.5'
_chemical_formula_weight 329.35
_chemical_melting_point_gt 416
_chemical_melting_point_lt 418
_chemical_name_systematic
'2-{[5-(Pyridin-4-yl)-4-<i>p</i>-tolyl-4<i>H</i>-1,2,4-triazol-3-yl]methyl}acrylic acid hemihydrate'
_space_group_IT_number 14
_symmetry_cell_setting monoclinic
_symmetry_space_group_name_Hall '-P 2yn'
_symmetry_space_group_name_H-M 'P 1 21/n 1'
_atom_sites_solution_hydrogens geom
_atom_sites_solution_primary direct
_atom_sites_solution_secondary difmap
_audit_creation_method SHELXL-97
_cell_angle_alpha 90.00
_cell_angle_beta 98.6990(10)
_cell_angle_gamma 90.00
_cell_formula_units_Z 8
_cell_length_a 10.03440(10)
_cell_length_b 16.1485(2)
_cell_length_c 20.1650(3)
_cell_measurement_reflns_used 9224
_cell_measurement_temperature 130(2)
_cell_measurement_theta_max 29.09
_cell_measurement_theta_min 2.04
_cell_volume 3229.96(7)
_computing_cell_refinement 'CrysAlis PRO (Agilent, 2011)'
_computing_data_collection 'CrysAlis PRO (Agilent, 2011)'
_computing_data_reduction 'CrysAlis PRO (Agilent, 2011)'
_computing_molecular_graphics 'ORTEP-3 for Windows (Farrugia, 2012)'
_computing_publication_material 'WinGX (Farrugia, 2012) and PLATON (Spek, 2009)'
_computing_structure_refinement 'SHELXL97 (Sheldrick, 2008)'
_computing_structure_solution 'SHELXS97 (Sheldrick, 2008)'
_diffrn_ambient_temperature 130(2)
_diffrn_detector_area_resol_mean 10.3088
_diffrn_measured_fraction_theta_full 1.000
_diffrn_measured_fraction_theta_max 0.886
_diffrn_measurement_device_type 'Agilent Xcalibur Atlas'
_diffrn_measurement_method '\w scans'
_diffrn_radiation_monochromator graphite
_diffrn_radiation_source 'Enhance (Mo) X-ray Source'
_diffrn_radiation_type MoK\a
_diffrn_radiation_wavelength 0.71073
_diffrn_reflns_av_R_equivalents 0.0151
_diffrn_reflns_av_sigmaI/netI 0.0206
_diffrn_reflns_limit_h_max 12
_diffrn_reflns_limit_h_min -13
_diffrn_reflns_limit_k_max 21
_diffrn_reflns_limit_k_min -18
_diffrn_reflns_limit_l_max 27
_diffrn_reflns_limit_l_min -26
_diffrn_reflns_number 22090
_diffrn_reflns_theta_full 25.00
_diffrn_reflns_theta_max 29.16
_diffrn_reflns_theta_min 2.15
_diffrn_standards_decay_% 2
_diffrn_standards_number 0
_exptl_absorpt_coefficient_mu 0.093
_exptl_absorpt_correction_T_max 1.00000
_exptl_absorpt_correction_T_min 0.99089
_exptl_absorpt_correction_type multi-scan
_exptl_absorpt_process_details '(CrysAlis PRO; Agilent, 2011)'
_exptl_crystal_colour colourless
_exptl_crystal_density_diffrn 1.355
_exptl_crystal_density_method 'not measured'
_exptl_crystal_description lath
_exptl_crystal_F_000 1384
_exptl_crystal_size_max 0.55
_exptl_crystal_size_mid 0.30
_exptl_crystal_size_min 0.10
_refine_diff_density_max 0.796
_refine_diff_density_min -0.276
_refine_ls_extinction_method none
_refine_ls_goodness_of_fit_ref 1.025
_refine_ls_hydrogen_treatment mixed
_refine_ls_matrix_type full
_refine_ls_number_parameters 460
_refine_ls_number_reflns 7724
_refine_ls_number_restraints 0
_refine_ls_restrained_S_all 1.025
_refine_ls_R_factor_all 0.0541
_refine_ls_R_factor_gt 0.0442
_refine_ls_shift/su_max 0.000
_refine_ls_shift/su_mean 0.000
_refine_ls_structure_factor_coef Fsqd
_refine_ls_weighting_details 'calc w=1/[\s^2^(Fo^2^)+(0.0533P)^2^+1.7812P] where P=(Fo^2^+2Fc^2^)/3'
_refine_ls_weighting_scheme calc
_refine_ls_wR_factor_gt 0.1119
_refine_ls_wR_factor_ref 0.1189
_reflns_number_gt 6542
_reflns_number_total 7724
_reflns_threshold_expression I>2\s(I)
_cod_data_source_file bt6951sup1.cif
_cod_data_source_block I
_cod_original_sg_symbol_H-M 'P 21/n'
_cod_database_code 2239091
_cod_database_fobs_code 2239091

loop_
_symmetry_equiv_pos_as_xyz
'x, y, z'
'-x+1/2, y+1/2, -z+1/2'
'-x, -y, -z'
'x-1/2, -y-1/2, z-1/2'

loop_
_atom_site_type_symbol
_atom_site_label
_atom_site_fract_x
_atom_site_fract_y
_atom_site_fract_z
_atom_site_U_iso_or_equiv
_atom_site_adp_type
_atom_site_calc_flag
_atom_site_refinement_flags
_atom_site_occupancy
_atom_site_symmetry_multiplicity
N N1A 0.13167(12) 0.47922(8) 0.35710(6) 0.0239(3) Uani d . 1 1
N N2A 0.03447(12) 0.43871(8) 0.38651(6) 0.0246(3) Uani d . 1 1
C C3A -0.06428(14) 0.42016(8) 0.33856(7) 0.0210(3) Uani d . 1 1
N N4A -0.03617(11) 0.44814(7) 0.27792(6) 0.0194(2) Uani d . 1 1
C C5A 0.08908(13) 0.48407(8) 0.29241(7) 0.0201(3) Uani d . 1 1
C C6A -0.18670(14) 0.37179(9) 0.34822(7) 0.0234(3) Uani d . 1 1
H H6A1 -0.2355 0.3558 0.3049 0.028 Uiso calc R 1 1
H H6A2 -0.2457 0.4060 0.3706 0.028 Uiso calc R 1 1
C C7A -0.14745(13) 0.29541(9) 0.38961(7) 0.0213(3) Uani d . 1 1
C C8A -0.17641(16) 0.28325(11) 0.45081(8) 0.0326(3) Uani d . 1 1
H H8A1 -0.1459 0.2358 0.4745 0.039 Uiso calc R 1 1
H H8A2 -0.2272 0.3221 0.4701 0.039 Uiso calc R 1 1
C C9A -0.06644(13) 0.23433(9) 0.35751(7) 0.0202(3) Uani d . 1 1
O O10A -0.03092(11) 0.24626(7) 0.30337(5) 0.0292(2) Uani d . 1 1
O O11A -0.03137(11) 0.16726(7) 0.39398(5) 0.0257(2) Uani d . 1 1
H H11A 0.033(3) 0.1388(16) 0.3757(12) 0.067(7) Uiso d . 1 1
C C12A -0.11815(13) 0.43501(8) 0.21379(7) 0.0197(3) Uani d . 1 1
C C13A -0.21393(14) 0.49326(9) 0.18935(8) 0.0274(3) Uani d . 1 1
H H13A -0.2255 0.5407 0.2140 0.033 Uiso calc R 1 1
C C14A -0.29256(15) 0.48007(10) 0.12756(8) 0.0299(3) Uani d . 1 1
H H14A -0.3558 0.5197 0.1104 0.036 Uiso calc R 1 1
C C15A -0.27859(14) 0.40888(10) 0.09086(7) 0.0253(3) Uani d . 1 1
C C16A -0.18208(17) 0.35127(10) 0.11710(7) 0.0298(3) Uani d . 1 1
H H16A -0.1715 0.3032 0.0931 0.036 Uiso calc R 1 1
C C17A -0.10138(16) 0.36387(9) 0.17820(7) 0.0271(3) Uani d . 1 1
H H17A -0.0368 0.3249 0.1950 0.033 Uiso calc R 1 1
C C18A -0.36508(17) 0.39371(12) 0.02439(8) 0.0362(4) Uani d . 1 1
H H18A -0.4299 0.4375 0.0153 0.054 Uiso calc R 1 1
H H18B -0.4113 0.3418 0.0257 0.054 Uiso calc R 1 1
H H18C -0.3094 0.3921 -0.0103 0.054 Uiso calc R 1 1
C C19A 0.17137(13) 0.51971(8) 0.24532(7) 0.0200(3) Uani d . 1 1
C C20A 0.12086(14) 0.54991(9) 0.18206(7) 0.0252(3) Uani d . 1 1
H H20A 0.0289 0.5482 0.1664 0.030 Uiso calc R 1 1
C C21A 0.20962(15) 0.58253(9) 0.14279(8) 0.0271(3) Uani d . 1 1
H H21A 0.1746 0.6030 0.1006 0.033 Uiso calc R 1 1
N N22A 0.34290(12) 0.58630(8) 0.16195(6) 0.0254(3) Uani d . 1 1
C C23A 0.39050(14) 0.55747(9) 0.22296(8) 0.0268(3) Uani d . 1 1
H H23A 0.4830 0.5600 0.2372 0.032 Uiso calc R 1 1
C C24A 0.31073(14) 0.52426(9) 0.26586(7) 0.0244(3) Uani d . 1 1
H H24A 0.3488 0.5051 0.3080 0.029 Uiso calc R 1 1
N N1B 0.37740(12) 0.80883(8) 0.70883(6) 0.0239(3) Uani d . 1 1
N N2B 0.45728(12) 0.77341(8) 0.66600(6) 0.0246(3) Uani d . 1 1
C C3B 0.56239(14) 0.74131(9) 0.70340(7) 0.0213(3) Uani d . 1 1
N N4B 0.55646(11) 0.75461(7) 0.77019(6) 0.0203(2) Uani d . 1 1
C C5B 0.43786(13) 0.79731(8) 0.77051(7) 0.0204(3) Uani d . 1 1
C C6B 0.67580(14) 0.69625(10) 0.67849(7) 0.0259(3) Uani d . 1 1
H H6B1 0.6900 0.6435 0.7015 0.031 Uiso calc R 1 1
H H6B2 0.7579 0.7284 0.6890 0.031 Uiso calc R 1 1
C C7B 0.64739(14) 0.68143(9) 0.60410(7) 0.0246(3) Uani d . 1 1
C C8B 0.72326(16) 0.71225(11) 0.56226(9) 0.0337(4) Uani d . 1 1
H H8B1 0.7074 0.6975 0.5172 0.040 Uiso calc R 1 1
H H8B2 0.7927 0.7487 0.5778 0.040 Uiso calc R 1 1
C C9B 0.53499(14) 0.62252(9) 0.57998(7) 0.0221(3) Uani d . 1 1
O O10B 0.48977(10) 0.57518(7) 0.61765(5) 0.0273(2) Uani d . 1 1
O O11B 0.49295(11) 0.62687(7) 0.51487(5) 0.0279(2) Uani d . 1 1
H H11B 0.419(2) 0.5879(14) 0.5013(11) 0.053(6) Uiso d . 1 1
C C12B 0.64672(14) 0.72110(9) 0.82592(7) 0.0206(3) Uani d . 1 1
C C13B 0.61305(16) 0.64845(9) 0.85523(8) 0.0270(3) Uani d . 1 1
H H13B 0.5334 0.6210 0.8388 0.032 Uiso calc R 1 1
C C14B 0.69968(17) 0.61681(10) 0.90969(8) 0.0320(3) Uani d . 1 1
H H14B 0.6775 0.5676 0.9294 0.038 Uiso calc R 1 1
C C15B 0.81822(16) 0.65707(11) 0.93523(8) 0.0316(3) Uani d . 1 1
C C16B 0.84978(16) 0.73014(11) 0.90471(8) 0.0325(3) Uani d . 1 1
H H16B 0.9288 0.7581 0.9214 0.039 Uiso calc R 1 1
C C17B 0.76551(15) 0.76198(10) 0.84992(8) 0.0280(3) Uani d . 1 1
H H17B 0.7885 0.8104 0.8294 0.034 Uiso calc R 1 1
C C18B 0.9097(2) 0.62366(14) 0.99552(9) 0.0495(5) Uani d . 1 1
H H18D 0.8716 0.5739 1.0107 0.074 Uiso calc R 1 1
H H18E 0.9192 0.6642 1.0308 0.074 Uiso calc R 1 1
H H18F 0.9966 0.6116 0.9834 0.074 Uiso calc R 1 1
C C19B 0.38527(14) 0.83183(8) 0.82898(7) 0.0207(3) Uani d . 1 1
C C20B 0.46609(15) 0.85228(9) 0.88900(7) 0.0258(3) Uani d . 1 1
H H20B 0.5573 0.8390 0.8961 0.031 Uiso calc R 1 1
C C21B 0.40785(16) 0.89298(10) 0.93822(8) 0.0285(3) Uani d . 1 1
H H21B 0.4625 0.9062 0.9783 0.034 Uiso calc R 1 1
N N22B 0.27817(13) 0.91411(8) 0.93119(6) 0.0284(3) Uani d . 1 1
C C23B 0.20068(15) 0.89272(10) 0.87382(8) 0.0281(3) Uani d . 1 1
H H23B 0.1097 0.9064 0.8684 0.034 Uiso calc R 1 1
C C24B 0.24830(15) 0.85145(9) 0.82223(7) 0.0249(3) Uani d . 1 1
H H24B 0.1901 0.8369 0.7836 0.030 Uiso calc R 1 1
O O25 0.28894(12) 0.53329(7) 0.47820(6) 0.0319(3) Uani d . 1 1
H H25A 0.254(2) 0.5184(13) 0.4385(12) 0.045(6) Uiso d . 1 1
H H25B 0.274(2) 0.4899(16) 0.5073(12) 0.064(7) Uiso d . 1 1

loop_
_atom_site_aniso_label
_atom_site_aniso_U_11
_atom_site_aniso_U_22
_atom_site_aniso_U_33
_atom_site_aniso_U_12
_atom_site_aniso_U_13
_atom_site_aniso_U_23
N1A 0.0241(6) 0.0267(6) 0.0205(6) -0.0052(5) 0.0021(5) -0.0002(5)
N2A 0.0250(6) 0.0275(6) 0.0214(6) -0.0050(5) 0.0034(5) 0.0003(5)
C3A 0.0222(6) 0.0203(6) 0.0206(7) 0.0014(5) 0.0038(5) 0.0000(5)
N4A 0.0187(5) 0.0199(5) 0.0192(6) -0.0007(4) 0.0019(4) -0.0013(4)
C5A 0.0202(6) 0.0188(6) 0.0208(6) -0.0008(5) 0.0013(5) -0.0011(5)
C6A 0.0194(6) 0.0257(7) 0.0253(7) 0.0004(5) 0.0044(5) 0.0006(6)
C7A 0.0171(6) 0.0241(7) 0.0228(7) -0.0034(5) 0.0034(5) -0.0009(5)
C8A 0.0334(8) 0.0355(9) 0.0308(8) 0.0030(7) 0.0110(7) 0.0028(7)
C9A 0.0175(6) 0.0241(7) 0.0180(6) -0.0030(5) -0.0010(5) -0.0010(5)
O10A 0.0352(6) 0.0332(6) 0.0205(5) 0.0071(5) 0.0084(4) 0.0026(4)
O11A 0.0264(5) 0.0267(5) 0.0244(5) 0.0035(4) 0.0057(4) 0.0039(4)
C12A 0.0184(6) 0.0211(6) 0.0189(6) -0.0020(5) 0.0011(5) 0.0000(5)
C13A 0.0241(7) 0.0243(7) 0.0321(8) 0.0030(6) -0.0016(6) -0.0065(6)
C14A 0.0235(7) 0.0306(8) 0.0330(8) 0.0066(6) -0.0039(6) -0.0006(7)
C15A 0.0235(7) 0.0320(8) 0.0199(7) -0.0034(6) 0.0017(5) 0.0013(6)
C16A 0.0432(9) 0.0254(7) 0.0199(7) 0.0043(6) 0.0016(6) -0.0033(6)
C17A 0.0345(8) 0.0254(7) 0.0207(7) 0.0087(6) 0.0016(6) 0.0007(6)
C18A 0.0346(8) 0.0482(10) 0.0234(8) 0.0012(7) -0.0030(6) -0.0034(7)
C19A 0.0213(6) 0.0170(6) 0.0215(7) -0.0012(5) 0.0025(5) -0.0011(5)
C20A 0.0201(6) 0.0269(7) 0.0277(7) 0.0007(5) 0.0011(5) 0.0046(6)
C21A 0.0268(7) 0.0279(7) 0.0258(7) -0.0003(6) 0.0018(6) 0.0062(6)
N22A 0.0251(6) 0.0246(6) 0.0266(6) -0.0043(5) 0.0045(5) 0.0012(5)
C23A 0.0203(6) 0.0298(8) 0.0293(8) -0.0039(6) 0.0007(6) -0.0006(6)
C24A 0.0245(7) 0.0258(7) 0.0215(7) -0.0033(6) -0.0012(5) 0.0014(6)
N1B 0.0249(6) 0.0262(6) 0.0203(6) 0.0031(5) 0.0028(5) -0.0024(5)
N2B 0.0255(6) 0.0275(6) 0.0208(6) 0.0030(5) 0.0039(5) -0.0034(5)
C3B 0.0232(6) 0.0212(7) 0.0191(6) -0.0021(5) 0.0015(5) -0.0034(5)
N4B 0.0207(5) 0.0219(6) 0.0178(5) 0.0012(4) 0.0013(4) -0.0014(4)
C5B 0.0208(6) 0.0198(6) 0.0203(6) 0.0006(5) 0.0019(5) -0.0003(5)
C6B 0.0222(7) 0.0302(7) 0.0249(7) -0.0009(6) 0.0025(5) -0.0067(6)
C7B 0.0217(6) 0.0267(7) 0.0254(7) 0.0008(5) 0.0036(5) -0.0060(6)
C8B 0.0313(8) 0.0373(9) 0.0331(8) -0.0058(7) 0.0072(7) -0.0080(7)
C9B 0.0204(6) 0.0244(7) 0.0212(7) 0.0028(5) 0.0024(5) -0.0023(5)
O10B 0.0262(5) 0.0300(6) 0.0249(5) -0.0029(4) 0.0018(4) 0.0022(4)
O11B 0.0282(5) 0.0326(6) 0.0218(5) -0.0067(5) 0.0001(4) -0.0004(4)
C12B 0.0231(6) 0.0214(7) 0.0168(6) 0.0038(5) 0.0011(5) -0.0020(5)
C13B 0.0294(7) 0.0241(7) 0.0273(7) -0.0013(6) 0.0035(6) -0.0011(6)
C14B 0.0410(9) 0.0277(8) 0.0279(8) 0.0073(7) 0.0072(7) 0.0066(6)
C15B 0.0352(8) 0.0384(9) 0.0205(7) 0.0154(7) 0.0020(6) -0.0020(6)
C16B 0.0260(7) 0.0380(9) 0.0306(8) 0.0034(6) -0.0051(6) -0.0062(7)
C17B 0.0269(7) 0.0268(7) 0.0287(8) -0.0015(6) -0.0006(6) 0.0001(6)
C18B 0.0492(11) 0.0654(13) 0.0305(9) 0.0223(10) -0.0048(8) 0.0064(9)
C19B 0.0252(7) 0.0183(6) 0.0189(6) 0.0016(5) 0.0043(5) 0.0017(5)
C20B 0.0255(7) 0.0282(7) 0.0231(7) 0.0045(6) 0.0018(6) -0.0021(6)
C21B 0.0333(8) 0.0309(8) 0.0209(7) 0.0031(6) 0.0026(6) -0.0023(6)
N22B 0.0345(7) 0.0300(7) 0.0219(6) 0.0056(5) 0.0078(5) 0.0005(5)
C23B 0.0266(7) 0.0328(8) 0.0257(7) 0.0054(6) 0.0068(6) 0.0020(6)
C24B 0.0260(7) 0.0275(7) 0.0210(7) 0.0024(6) 0.0027(5) 0.0007(6)
O25 0.0368(6) 0.0364(6) 0.0203(5) -0.0149(5) -0.0025(5) 0.0010(5)

loop_
_atom_type_symbol
_atom_type_description
_atom_type_scat_dispersion_real
_atom_type_scat_dispersion_imag
_atom_type_scat_source
C C 0.0033 0.0016 'International Tables Vol C Tables 4.2.6.8 and 6.1.1.4'
H H 0.0000 0.0000 'International Tables Vol C Tables 4.2.6.8 and 6.1.1.4'
N N 0.0061 0.0033 'International Tables Vol C Tables 4.2.6.8 and 6.1.1.4'
O O 0.0106 0.0060 'International Tables Vol C Tables 4.2.6.8 and 6.1.1.4'

loop_
_geom_angle_atom_site_label_1
_geom_angle_atom_site_label_2
_geom_angle_atom_site_label_3
_geom_angle
C5A N1A N2A 108.07(11)
C3A N2A N1A 107.22(11)
N2A C3A N4A 110.36(12)
N2A C3A C6A 124.65(13)
N4A C3A C6A 124.93(12)
C3A N4A C5A 104.72(11)
C3A N4A C12A 125.84(11)
C5A N4A C12A 129.25(11)
N1A C5A N4A 109.63(12)
N1A C5A C19A 122.44(12)
N4A C5A C19A 127.87(12)
C3A C6A C7A 110.42(11)
C3A C6A H6A1 109.6
C7A C6A H6A1 109.6
C3A C6A H6A2 109.6
C7A C6A H6A2 109.6
H6A1 C6A H6A2 108.1
C8A C7A C9A 121.23(14)
C8A C7A C6A 124.14(14)
C9A C7A C6A 114.58(12)
C7A C8A H8A1 120.0
C7A C8A H8A2 120.0
H8A1 C8A H8A2 120.0
O10A C9A O11A 122.60(13)
O10A C9A C7A 122.70(13)
O11A C9A C7A 114.65(12)
C9A O11A H11A 109.4(16)
C17A C12A C13A 121.00(13)
C17A C12A N4A 119.49(12)
C13A C12A N4A 119.50(12)
C12A C13A C14A 119.11(14)
C12A C13A H13A 120.4
C14A C13A H13A 120.4
C15A C14A C13A 121.16(14)
C15A C14A H14A 119.4
C13A C14A H14A 119.4
C14A C15A C16A 118.25(14)
C14A C15A C18A 121.34(14)
C16A C15A C18A 120.40(14)
C17A C16A C15A 121.42(14)
C17A C16A H16A 119.3
C15A C16A H16A 119.3
C12A C17A C16A 119.03(14)
C12A C17A H17A 120.5
C16A C17A H17A 120.5
C15A C18A H18A 109.5
C15A C18A H18B 109.5
H18A C18A H18B 109.5
C15A C18A H18C 109.5
H18A C18A H18C 109.5
H18B C18A H18C 109.5
C20A C19A C24A 117.60(13)
C20A C19A C5A 124.74(12)
C24A C19A C5A 117.66(12)
C21A C20A C19A 118.89(13)
C21A C20A H20A 120.6
C19A C20A H20A 120.6
N22A C21A C20A 123.72(14)
N22A C21A H21A 118.1
C20A C21A H21A 118.1
C23A N22A C21A 116.99(13)
N22A C23A C24A 123.75(13)
N22A C23A H23A 118.1
C24A C23A H23A 118.1
C23A C24A C19A 119.05(13)
C23A C24A H24A 120.5
C19A C24A H24A 120.5
C5B N1B N2B 107.69(11)
C3B N2B N1B 107.22(11)
N2B C3B N4B 110.65(12)
N2B C3B C6B 125.87(13)
N4B C3B C6B 123.48(12)
C3B N4B C5B 104.39(11)
C3B N4B C12B 126.28(11)
C5B N4B C12B 128.88(11)
N1B C5B N4B 110.05(12)
N1B C5B C19B 122.35(12)
N4B C5B C19B 127.47(12)
C3B C6B C7B 111.87(12)
C3B C6B H6B1 109.2
C7B C6B H6B1 109.2
C3B C6B H6B2 109.2
C7B C6B H6B2 109.2
H6B1 C6B H6B2 107.9
C8B C7B C9B 120.77(14)
C8B C7B C6B 122.58(14)
C9B C7B C6B 116.40(13)
C7B C8B H8B1 120.0
C7B C8B H8B2 120.0
H8B1 C8B H8B2 120.0
O10B C9B O11B 124.29(13)
O10B C9B C7B 122.07(13)
O11B C9B C7B 113.63(12)
C9B O11B H11B 111.0(13)
C13B C12B C17B 120.66(13)
C13B C12B N4B 119.28(13)
C17B C12B N4B 120.06(13)
C12B C13B C14B 119.13(14)
C12B C13B H13B 120.4
C14B C13B H13B 120.4
C15B C14B C13B 121.37(15)
C15B C14B H14B 119.3
C13B C14B H14B 119.3
C14B C15B C16B 118.32(14)
C14B C15B C18B 121.06(17)
C16B C15B C18B 120.60(17)
C17B C16B C15B 121.08(15)
C17B C16B H16B 119.5
C15B C16B H16B 119.5
C12B C17B C16B 119.43(15)
C12B C17B H17B 120.3
C16B C17B H17B 120.3
C15B C18B H18D 109.5
C15B C18B H18E 109.5
H18D C18B H18E 109.5
C15B C18B H18F 109.5
H18D C18B H18F 109.5
H18E C18B H18F 109.5
C20B C19B C24B 117.81(13)
C20B C19B C5B 123.66(12)
C24B C19B C5B 118.32(12)
C21B C20B C19B 118.73(14)
C21B C20B H20B 120.6
C19B C20B H20B 120.6
N22B C21B C20B 123.66(14)
N22B C21B H21B 118.2
C20B C21B H21B 118.2
C21B N22B C23B 117.17(13)
N22B C23B C24B 123.65(14)
N22B C23B H23B 118.2
C24B C23B H23B 118.2
C23B C24B C19B 118.93(14)
C23B C24B H24B 120.5
C19B C24B H24B 120.5
H25A O25 H25B 107(2)

loop_
_geom_bond_atom_site_label_1
_geom_bond_atom_site_label_2
_geom_bond_distance
N1A C5A 1.3121(18)
N1A N2A 1.3806(16)
N2A C3A 1.3102(18)
C3A N4A 1.3722(17)
C3A C6A 1.4932(19)
N4A C5A 1.3750(17)
N4A C12A 1.4396(17)
C5A C19A 1.4670(18)
C6A C7A 1.508(2)
C6A H6A1 0.9700
C6A H6A2 0.9700
C7A C8A 1.325(2)
C7A C9A 1.4871(19)
C8A H8A1 0.9300
C8A H8A2 0.9300
C9A O10A 1.2140(17)
C9A O11A 1.3263(17)
O11A H11A 0.91(3)
C12A C17A 1.378(2)
C12A C13A 1.381(2)
C13A C14A 1.387(2)
C13A H13A 0.9300
C14A C15A 1.386(2)
C14A H14A 0.9300
C15A C16A 1.389(2)
C15A C18A 1.503(2)
C16A C17A 1.383(2)
C16A H16A 0.9300
C17A H17A 0.9300
C18A H18A 0.9600
C18A H18B 0.9600
C18A H18C 0.9600
C19A C20A 1.388(2)
C19A C24A 1.3991(19)
C20A C21A 1.382(2)
C20A H20A 0.9300
C21A N22A 1.3362(19)
C21A H21A 0.9300
N22A C23A 1.3344(19)
C23A C24A 1.373(2)
C23A H23A 0.9300
C24A H24A 0.9300
N1B C5B 1.3120(18)
N1B N2B 1.3875(16)
N2B C3B 1.3073(19)
C3B N4B 1.3740(17)
C3B C6B 1.4999(19)
N4B C5B 1.3763(17)
N4B C12B 1.4381(17)
C5B C19B 1.4722(19)
C6B C7B 1.503(2)
C6B H6B1 0.9700
C6B H6B2 0.9700
C7B C8B 1.317(2)
C7B C9B 1.499(2)
C8B H8B1 0.9300
C8B H8B2 0.9300
C9B O10B 1.2132(17)
C9B O11B 1.3187(17)
O11B H11B 0.98(2)
C12B C13B 1.379(2)
C12B C17B 1.384(2)
C13B C14B 1.391(2)
C13B H13B 0.9300
C14B C15B 1.385(2)
C14B H14B 0.9300
C15B C16B 1.389(2)
C15B C18B 1.508(2)
C16B C17B 1.385(2)
C16B H16B 0.9300
C17B H17B 0.9300
C18B H18D 0.9600
C18B H18E 0.9600
C18B H18F 0.9600
C19B C20B 1.391(2)
C19B C24B 1.397(2)
C20B C21B 1.391(2)
C20B H20B 0.9300
C21B N22B 1.332(2)
C21B H21B 0.9300
N22B C23B 1.338(2)
C23B C24B 1.380(2)
C23B H23B 0.9300
C24B H24B 0.9300
O25 H25A 0.86(2)
O25 H25B 0.94(3)

loop_
_geom_hbond_atom_site_label_D
_geom_hbond_atom_site_label_H
_geom_hbond_atom_site_label_A
_geom_hbond_site_symmetry_A
_geom_hbond_distance_DH
_geom_hbond_distance_HA
_geom_hbond_distance_DA
_geom_hbond_angle_DHA
_geom_hbond_publ_flag
O11A H11A N22A 2_545 0.92(3) 1.77(3) 2.6838(17) 178(2) y
O11B H11B O25 . 0.98(2) 1.59(2) 2.5619(16) 174(2) y
O25 H25A N1A . 0.86(2) 2.00(2) 2.8373(17) 166(2) y
O25 H25B N22B 2_546 0.94(2) 1.87(2) 2.8050(18) 171(2) y
C6A H6A2 O10B 3_566 0.97 2.51 3.3300(18) 142 y
C24A H24A O10B 3_666 0.93 2.41 3.2683(18) 153 y
C24B H24B O10A 3_566 0.93 2.57 3.4628(18) 162 y

loop_
_geom_torsion_atom_site_label_1
_geom_torsion_atom_site_label_2
_geom_torsion_atom_site_label_3
_geom_torsion_atom_site_label_4
_geom_torsion
C5A N1A N2A C3A 0.04(16)
N1A N2A C3A N4A -0.71(16)
N1A N2A C3A C6A 176.50(13)
N2A C3A N4A C5A 1.06(15)
C6A C3A N4A C5A -176.14(13)
N2A C3A N4A C12A 176.44(12)
C6A C3A N4A C12A -0.8(2)
N2A N1A C5A N4A 0.63(16)
N2A N1A C5A C19A -176.64(12)
C3A N4A C5A N1A -1.02(15)
C12A N4A C5A N1A -176.18(13)
C3A N4A C5A C19A 176.06(13)
C12A N4A C5A C19A 0.9(2)
N2A C3A C6A C7A -47.08(19)
N4A C3A C6A C7A 129.72(14)
C3A C6A C7A C8A 113.07(16)
C3A C6A C7A C9A -64.30(15)
C8A C7A C9A O10A -175.09(15)
C6A C7A C9A O10A 2.37(19)
C8A C7A C9A O11A 2.28(19)
C6A C7A C9A O11A 179.74(11)
C3A N4A C12A C17A -86.66(17)
C5A N4A C12A C17A 87.56(18)
C3A N4A C12A C13A 92.27(17)
C5A N4A C12A C13A -93.51(17)
C17A C12A C13A C14A -1.0(2)
N4A C12A C13A C14A -179.92(13)
C12A C13A C14A C15A 1.4(2)
C13A C14A C15A C16A -0.9(2)
C13A C14A C15A C18A 179.02(15)
C14A C15A C16A C17A 0.0(2)
C18A C15A C16A C17A -179.95(15)
C13A C12A C17A C16A 0.1(2)
N4A C12A C17A C16A 179.02(13)
C15A C16A C17A C12A 0.4(2)
N1A C5A C19A C20A -159.06(14)
N4A C5A C19A C20A 24.2(2)
N1A C5A C19A C24A 20.3(2)
N4A C5A C19A C24A -156.40(14)
C24A C19A C20A C21A 0.1(2)
C5A C19A C20A C21A 179.52(14)
C19A C20A C21A N22A 0.5(2)
C20A C21A N22A C23A -0.8(2)
C21A N22A C23A C24A 0.5(2)
N22A C23A C24A C19A 0.1(2)
C20A C19A C24A C23A -0.4(2)
C5A C19A C24A C23A -179.87(13)
C5B N1B N2B C3B 0.47(16)
N1B N2B C3B N4B -0.51(16)
N1B N2B C3B C6B 179.78(13)
N2B C3B N4B C5B 0.36(16)
C6B C3B N4B C5B -179.92(13)
N2B C3B N4B C12B 173.18(13)
C6B C3B N4B C12B -7.1(2)
N2B N1B C5B N4B -0.25(16)
N2B N1B C5B C19B 175.94(12)
C3B N4B C5B N1B -0.05(15)
C12B N4B C5B N1B -172.62(13)
C3B N4B C5B C19B -176.00(13)
C12B N4B C5B C19B 11.4(2)
N2B C3B C6B C7B -7.6(2)
N4B C3B C6B C7B 172.73(13)
C3B C6B C7B C8B 118.41(16)
C3B C6B C7B C9B -67.30(17)
C8B C7B C9B O10B 158.02(15)
C6B C7B C9B O10B -16.4(2)
C8B C7B C9B O11B -21.1(2)
C6B C7B C9B O11B 164.47(12)
C3B N4B C12B C13B -93.89(17)
C5B N4B C12B C13B 77.17(19)
C3B N4B C12B C17B 86.56(18)
C5B N4B C12B C17B -102.38(17)
C17B C12B C13B C14B 0.4(2)
N4B C12B C13B C14B -179.14(13)
C12B C13B C14B C15B 0.5(2)
C13B C14B C15B C16B -0.5(2)
C13B C14B C15B C18B 178.25(15)
C14B C15B C16B C17B -0.3(2)
C18B C15B C16B C17B -179.07(16)
C13B C12B C17B C16B -1.2(2)
N4B C12B C17B C16B 178.34(13)
C15B C16B C17B C12B 1.2(2)
N1B C5B C19B C20B -151.82(15)
N4B C5B C19B C20B 23.7(2)
N1B C5B C19B C24B 22.8(2)
N4B C5B C19B C24B -161.69(14)
C24B C19B C20B C21B -1.8(2)
C5B C19B C20B C21B 172.90(14)
C19B C20B C21B N22B -0.3(2)
C20B C21B N22B C23B 1.6(2)
C21B N22B C23B C24B -0.8(2)
N22B C23B C24B C19B -1.3(2)
C20B C19B C24B C23B 2.5(2)
C5B C19B C24B C23B -172.47(13)
